data_7123121
loop_
_publ_author_name
'Pujales-Paradela, Rosa'
'Savi\'c, Tanja'
'Brandariz, Isabel'
'P\'erez-Lourido, Paulo'
'Angelovski, Goran'
'Esteban, David'
'Platas-Iglesias, Carlos'

_publ_section_title
;
 Reinforced Ni(II)-cyclam derivatives as dual 1H/19F MRI Probes
;
_journal_name_full 'Chemical Communications'
_journal_paper_doi 10.1039/C9CC01204D
_journal_year 2019
_chemical_formula_moiety 'C23 H33 F3 N5 Ni O3, Cl'
_chemical_formula_sum 'C21 H32 Cl2 F3 N5 Ni O'
_chemical_formula_weight 557.12
_chemical_name_systematic Ni59Cl
_space_group_crystal_system triclinic
_space_group_IT_number 2
_space_group_name_Hall '-P 1'
_space_group_name_H-M_alt 'P -1'
_symmetry_space_group_name_Hall '-P 1'
_symmetry_space_group_name_H-M 'P -1'
_atom_sites_solution_hydrogens geom
_audit_creation_date 2019-01-15
_audit_creation_method
;
Olex2 1.2
(compiled 2018.05.29 svn.r3508 for OlexSys, GUI svn.r5506)
;
_audit_update_record
;
2019-01-18 deposited with the CCDC.    2019-03-08 downloaded from the CCDC.
;
_cell_angle_alpha 84.577(2)
_cell_angle_beta 84.097(2)
_cell_angle_gamma 73.547(2)
_cell_formula_units_Z 4
_cell_length_a 11.1218(9)
_cell_length_b 15.1505(11)
_cell_length_c 20.4174(14)
_cell_measurement_reflns_used 9581
_cell_measurement_temperature 100(2)
_cell_measurement_theta_max 28.32
_cell_measurement_theta_min 2.38
_cell_volume 3274.3(4)
_computing_cell_refinement 'SAINT V8.38A (?, 2016)'
_computing_data_collection 'Bruker APEX3'
_computing_data_reduction 'SAINT V8.38A (?, 2016)'
_computing_publication_material 'Olex2 (Dolomanov et al., 2009)'
_computing_structure_refinement 'SHELXL 2014/7 (Sheldrick, 2008)'
_computing_structure_solution 'SHELXT 2014/5 (Sheldrick, 2015)'
_diffrn_ambient_temperature 100.01
_diffrn_measured_fraction_theta_full 0.999
_diffrn_measured_fraction_theta_max 0.999
_diffrn_measurement_device_type 'Bruker D8 Venture Photon 100 CMOS'
_diffrn_measurement_method '\f and \w scans'
_diffrn_radiation_monochromator 'Incoatec HeliosTM multilayer optics'
_diffrn_radiation_source 'Incoatec high brillance I\muS microsource'
_diffrn_radiation_type MoK\a
_diffrn_radiation_wavelength 0.71073
_diffrn_reflns_av_R_equivalents 0.0346
_diffrn_reflns_av_unetI/netI 0.0167
_diffrn_reflns_Laue_measured_fraction_full 0.999
_diffrn_reflns_Laue_measured_fraction_max 0.999
_diffrn_reflns_limit_h_max 14
_diffrn_reflns_limit_h_min -14
_diffrn_reflns_limit_k_max 20
_diffrn_reflns_limit_k_min -20
_diffrn_reflns_limit_l_max 27
_diffrn_reflns_limit_l_min -27
_diffrn_reflns_number 199677
_diffrn_reflns_point_group_measured_fraction_full 0.999
_diffrn_reflns_point_group_measured_fraction_max 0.999
_diffrn_reflns_theta_full 25.242
_diffrn_reflns_theta_max 28.346
_diffrn_reflns_theta_min 2.372
_diffrn_standards_number 0
_exptl_absorpt_coefficient_mu 0.791
_exptl_absorpt_correction_T_max 0.7457
_exptl_absorpt_correction_T_min 0.5670
_exptl_absorpt_correction_type multi-scan
_exptl_absorpt_process_details
;
SADABS-2016/2 (Bruker,2016/2) was used for absorption correction.
wR2(int) was 0.1652 before and 0.0854 after correction.
The Ratio of minimum to maximum transmission is 0.7604.
The \l/2 correction factor is Not present.
;
_exptl_crystal_colour pink
_exptl_crystal_colour_primary pink
_exptl_crystal_density_diffrn 1.130
_exptl_crystal_density_method 'not measured'
_exptl_crystal_description prism
_exptl_crystal_F_000 1160
_exptl_crystal_size_max 0.393
_exptl_crystal_size_mid 0.379
_exptl_crystal_size_min 0.213
_platon_squeeze_details
;
TITL 32011501_0m_a.res in P-1
CELL   11.1218   15.1505   20.4174     84.58     84.10     73.55
SPGR P-1
# Solvent Accessible Volume =      1028
# Electrons Found in S.A.V. =       246
# Note: Atoms in Void are Labelled as Cxxx and Qxxx for all Others
C101 0.717 0.723 0.110 !      17.87 eA-3
C102 0.999 0.446 0.198 !      14.92 eA-3
Q103 0.903 0.638 0.018 !      13.27 eA-3
Q104 0.687 0.897 0.146 !      13.09 eA-3
C105 0.424 0.906 0.015 !      10.62 eA-3
C106 0.485 0.020 0.099 !      10.40 eA-3
Q107 0.066 0.271 0.278 !      10.33 eA-3
C108 0.595 0.036 0.426 !       9.58 eA-3
C109 0.419 0.995 0.278 !       9.04 eA-3
C110 0.122 0.189 0.057 !       8.21 eA-3
C111 0.343 0.069 0.399 !       8.19 eA-3
C112 0.203 0.993 0.501 !       8.05 eA-3
C113 0.779 0.958 0.030 !       7.40 eA-3
C114 0.189 0.255 0.393 !       6.40 eA-3
C115 0.935 0.126 0.454 !       5.66 eA-3
C116 0.859 0.166 0.465 !       5.57 eA-3
C117 0.080 0.193 0.499 !       5.44 eA-3
Q118 0.048 0.273 0.203 !       3.89 eA-3
Q119 0.592 0.237 0.500 !       3.65 eA-3
Q120 0.346 0.073 0.075 !       3.64 eA-3
Q121 0.393 0.268 0.484 !       3.62 eA-3
Q122 0.425 0.844 0.470 !       3.53 eA-3
Q123 0.091 0.499 0.074 !       3.40 eA-3
Q124 0.468 0.272 0.486 !       3.34 eA-3
Q125 0.340 0.546 0.465 !       3.21 eA-3
Q126 0.999 0.838 0.262 !       3.17 eA-3
Q127 0.238 0.626 0.454 !       3.03 eA-3
Q128 0.639 0.820 0.472 !       2.69 eA-3
Q129 0.251 0.166 0.197 !       2.59 eA-3
Q130 0.440 0.732 0.072 !       2.47 eA-3
Q131 0.077 0.834 0.221 !       2.23 eA-3
Q132 0.292 0.136 0.172 !       2.09 eA-3
Q133 0.142 0.524 0.047 !       2.04 eA-3
Q134 0.502 0.672 0.051 !       1.93 eA-3
Q135 0.548 0.856 0.468 !       1.84 eA-3
Q136 0.661 0.348 0.187 !       1.66 eA-3
C137 0.346 0.036 0.351 !       1.63 eA-3
Q138 0.373 0.466 0.455 !       1.63 eA-3
Q139 0.151 0.628 0.441 !       1.54 eA-3
Q140 0.561 0.367 0.199 !       1.54 eA-3
Q141 0.112 0.853 0.078 !       1.41 eA-3
Q142 0.282 0.687 0.208 !       1.37 eA-3
Q143 0.204 0.818 0.379 !       1.36 eA-3
Q144 0.764 0.491 0.141 !       1.31 eA-3
Q145 0.250 0.147 0.265 !       1.30 eA-3
Q146 0.858 0.921 0.359 !       1.29 eA-3
Q147 0.371 0.307 0.152 !       1.27 eA-3
C148 0.247 0.046 0.449 !       1.25 eA-3
Q149 0.702 0.546 0.108 !       1.24 eA-3
Q150 0.970 0.033 0.222 !       1.23 eA-3
Q151 0.952 0.814 0.106 !       1.22 eA-3
Q152 0.703 0.985 0.278 !       1.20 eA-3
Q153 0.204 0.712 0.141 !       1.17 eA-3
Q154 0.970 0.560 0.264 !       1.16 eA-3
C155 0.126 0.220 0.328 !       1.15 eA-3
Q156 0.642 0.705 0.098 !       1.14 eA-3
C157 0.836 0.670 0.046 !       1.13 eA-3
Q158 0.234 0.869 0.360 !       1.12 eA-3
Q159 0.234 0.748 0.325 !       1.12 eA-3
Q160 0.173 0.553 0.404 !       1.12 eA-3
Q161 0.874 0.993 0.329 !       1.10 eA-3
Q162 0.046 0.847 0.389 !       1.10 eA-3
Q163 0.294 0.309 0.269 !       1.08 eA-3
Q164 0.563 0.268 0.057 !       1.07 eA-3
Q165 0.767 0.220 0.091 !       1.06 eA-3
Q166 0.906 0.577 0.376 !       1.06 eA-3
Q167 0.627 0.313 0.360 !       1.05 eA-3
Q168 0.874 0.472 0.365 !       1.05 eA-3
Q169 0.098 0.909 0.377 !       1.05 eA-3
Q170 0.687 0.647 0.189 !       1.05 eA-3
Q171 0.683 0.221 0.139 !       1.03 eA-3
Q172 0.063 0.953 0.204 !       1.01 eA-3
Q173 0.581 0.736 0.397 !       1.00 eA-3
Q174 0.908 0.692 0.186 !       1.00 eA-3
Q175 0.563 0.621 0.401 !       0.99 eA-3
Q176 0.842 0.463 0.447 !       0.99 eA-3
Q177 0.856 0.347 0.105 !       0.98 eA-3
Q178 0.359 0.366 0.087 !       0.97 eA-3
Q179 0.831 0.446 0.420 !       0.97 eA-3
Q180 0.206 0.468 0.402 !       0.97 eA-3
Q181 0.030 0.757 0.064 !       0.95 eA-3
Q182 0.720 0.289 0.012 !       0.95 eA-3
Q183 0.062 0.959 0.106 !       0.94 eA-3
Q184 0.595 0.516 0.348 !       0.92 eA-3
Q185 1.003 0.252 0.295 !       0.92 eA-3
Q186 0.314 0.825 0.201 !       0.91 eA-3
Q187 0.221 0.960 0.186 !       0.90 eA-3
Q188 0.856 0.250 0.344 !       0.90 eA-3
Q189 0.405 0.324 0.351 !       0.89 eA-3
Q190 0.858 0.564 0.450 !       0.89 eA-3
Q191 0.360 0.475 0.221 !       0.89 eA-3
Q192 0.436 0.401 0.332 !       0.89 eA-3
Q193 0.934 0.436 0.325 !       0.88 eA-3
Q194 0.592 0.851 0.341 !       0.88 eA-3
Q195 0.579 0.408 0.044 !       0.87 eA-3
Q196 0.017 0.665 0.171 !       0.87 eA-3
Q197 0.965 0.973 0.124 !       0.86 eA-3
Q198 0.815 0.391 0.048 !       0.85 eA-3
C199 0.794 0.700 0.075 !       0.83 eA-3
;
_refine_diff_density_max 1.468
_refine_diff_density_min -0.911
_refine_diff_density_rms 0.099
_refine_ls_extinction_method none
_refine_ls_goodness_of_fit_ref 1.108
_refine_ls_hydrogen_treatment constr
_refine_ls_matrix_type full
_refine_ls_number_parameters 677
_refine_ls_number_reflns 16341
_refine_ls_number_restraints 0
_refine_ls_restrained_S_all 1.108
_refine_ls_R_factor_all 0.0585
_refine_ls_R_factor_gt 0.0544
_refine_ls_shift/su_max 0.001
_refine_ls_shift/su_mean 0.000
_refine_ls_structure_factor_coef Fsqd
_refine_ls_weighting_details 'w=1/[\s^2^(Fo^2^)+(0.0568P)^2^+8.3222P] where P=(Fo^2^+2Fc^2^)/3'
_refine_ls_weighting_scheme calc
_refine_ls_wR_factor_gt 0.1391
_refine_ls_wR_factor_ref 0.1415
_reflns_Friedel_coverage 0.000
_reflns_number_gt 15207
_reflns_number_total 16341
_reflns_threshold_expression 'I > 2\s(I)'
_cod_data_source_file c9cc01204d2.cif
_cod_data_source_block 32011501_0m_sq
_cod_database_code 7123121
_shelx_shelxl_version_number 2018/3
_shelx_space_group_comment
;
The symmetry employed for this shelxl refinement is uniquely defined
by the following loop, which should always be used as a source of
symmetry information in preference to the above space-group names.
They are only intended as comments.
;
_shelx_estimated_absorpt_t_max 0.850
_shelx_estimated_absorpt_t_min 0.746
_olex2_refinement_description
;
1. Fixed Uiso
 At 1.2 times of:
  All C(H) groups, All C(H,H) groups, All N(H) groups
2. Uiso/Uaniso restraints and constraints
Uanis(F5) = Uanis(F6) = Uanis(F4)
Uanis(F8) = Uanis(F7) = Uanis(F9)
Uanis(F10) = Uanis(F12) = Uanis(F11)
3. Others
 Sof(Cl3)=1-FVAR(1)
 Sof(Cl2)=FVAR(1)
 Fixed Sof: F4(0.44) F5(0.44) F6(0.44) F7(0.36) F8(0.36) F9(0.36) F10(0.2)
 F11(0.2) F12(0.2)
4.a Secondary CH2 refined with riding coordinates:
 C1(H1A,H1B), C2(H2A,H2B), C3(H3A,H3B), C4(H4A,H4B), C5(H5A,H5B), C6(H6A,H6B),
 C7(H7A,H7B), C8(H8A,H8B), C9(H9A,H9B), C10(H10A,H10B), C11(H11A,H11B),
 C12(H12A,H12B), C13(H13A,H13B), C15(H15A,H15B), C24(H24A,H24B), C25(H25A,H25B),
  C26(H26A,H26B), C27(H27A,H27B), C28(H28A,H28B), C29(H29A,H29B), C30(H30A,
 H30B), C31(H31A,H31B), C32(H32A,H32B), C33(H33A,H33B), C34(H34A,H34B),
 C35(H35A,H35B), C36(H36A,H36B), C38(H38A,H38B)
4.b Aromatic/amide H refined with riding coordinates:
 C18(H18), C19(H19), C21(H21), C22(H22), N5(H5), C41(H41), C42(H42), C44(H44),
 C45(H45), N10(H10)
;
_platon_squeeze_void_probe_radius 1.20
_olex2_submission_special_instructions 'No special instructions were received'

loop_
_space_group_symop_operation_xyz
'x, y, z'
'-x, -y, -z'

loop_
_atom_site_label
_atom_site_type_symbol
_atom_site_fract_x
_atom_site_fract_y
_atom_site_fract_z
_atom_site_U_iso_or_equiv
_atom_site_adp_type
_atom_site_occupancy
_atom_site_site_symmetry_order
_atom_site_calc_flag
_atom_site_refinement_flags_posn
_atom_site_refinement_flags_occupancy
_atom_site_disorder_assembly
_atom_site_disorder_group
C1 C 1.0808(3) 0.8766(2) 0.37936(14) 0.0259(6) Uani 1 1 d . . . .
H1A H 1.042545 0.827724 0.399280 0.031 Uiso 1 1 calc R . . .
H1B H 1.066520 0.923418 0.412118 0.031 Uiso 1 1 calc R . . .
C2 C 1.2216(3) 0.8341(2) 0.36722(16) 0.0329(7) Uani 1 1 d . . . .
H2A H 1.260128 0.883188 0.348055 0.039 Uiso 1 1 calc R . . .
H2B H 1.256536 0.811599 0.410318 0.039 Uiso 1 1 calc R . . .
C3 C 1.2611(3) 0.7551(2) 0.32211(15) 0.0274(6) Uani 1 1 d . . . .
H3A H 1.353228 0.728455 0.322267 0.033 Uiso 1 1 calc R . . .
H3B H 1.221241 0.706609 0.340914 0.033 Uiso 1 1 calc R . . .
C4 C 1.2606(3) 0.69052(18) 0.21966(15) 0.0217(5) Uani 1 1 d . . . .
H4A H 1.232710 0.643674 0.249717 0.026 Uiso 1 1 calc R . . .
H4B H 1.352931 0.667807 0.210394 0.026 Uiso 1 1 calc R . . .
C5 C 1.1976(3) 0.70312(19) 0.15565(15) 0.0222(5) Uani 1 1 d . . . .
H5A H 1.235874 0.741824 0.122934 0.027 Uiso 1 1 calc R . . .
H5B H 1.211557 0.642272 0.137660 0.027 Uiso 1 1 calc R . . .
C6 C 1.0083(3) 0.79436(19) 0.10315(13) 0.0209(5) Uani 1 1 d . . . .
H6A H 0.915560 0.816663 0.110535 0.025 Uiso 1 1 calc R . . .
H6B H 1.027767 0.747959 0.069745 0.025 Uiso 1 1 calc R . . .
C7 C 1.0579(3) 0.8754(2) 0.07494(14) 0.0284(6) Uani 1 1 d . . . .
H7A H 1.150429 0.852826 0.066958 0.034 Uiso 1 1 calc R . . .
H7B H 1.023446 0.897288 0.031638 0.034 Uiso 1 1 calc R . . .
C8 C 1.0270(3) 0.95751(18) 0.11770(13) 0.0225(5) Uani 1 1 d . . . .
H8A H 1.053990 1.008353 0.092079 0.027 Uiso 1 1 calc R . . .
H8B H 0.934505 0.978993 0.126795 0.027 Uiso 1 1 calc R . . .
C9 C 1.0321(3) 1.02294(18) 0.21972(14) 0.0230(5) Uani 1 1 d . . . .
H9A H 0.940084 1.044922 0.216495 0.028 Uiso 1 1 calc R . . .
H9B H 1.069250 1.072761 0.200586 0.028 Uiso 1 1 calc R . . .
C10 C 1.0595(3) 1.0013(2) 0.29173(15) 0.0270(6) Uani 1 1 d . . . .
H10A H 1.151181 0.986885 0.295468 0.032 Uiso 1 1 calc R . . .
H10B H 1.017439 1.055888 0.316995 0.032 Uiso 1 1 calc R . . .
C11 C 1.2982(3) 0.8437(2) 0.21851(16) 0.0249(6) Uani 1 1 d . . . .
H11A H 1.376252 0.807205 0.195093 0.030 Uiso 1 1 calc R . . .
H11B H 1.323204 0.875914 0.252541 0.030 Uiso 1 1 calc R . . .
C12 C 1.2258(3) 0.9156(2) 0.16939(16) 0.0279(6) Uani 1 1 d . . . .
H12A H 1.252549 0.972577 0.169802 0.033 Uiso 1 1 calc R . . .
H12B H 1.249341 0.892886 0.124668 0.033 Uiso 1 1 calc R . . .
C13 C 0.8768(3) 0.9491(2) 0.33903(14) 0.0260(6) Uani 1 1 d . . . .
H13A H 0.851878 1.014779 0.349148 0.031 Uiso 1 1 calc R . . .
H13B H 0.860069 0.912584 0.380013 0.031 Uiso 1 1 calc R . . .
C14 C 0.7940(2) 0.93724(17) 0.28704(13) 0.0179(5) Uani 1 1 d . . . .
C15 C 0.9920(2) 0.67880(17) 0.19076(13) 0.0173(5) Uani 1 1 d . . . .
H15A H 1.035703 0.619442 0.171453 0.021 Uiso 1 1 calc R . . .
H15B H 0.905960 0.699383 0.175787 0.021 Uiso 1 1 calc R . . .
C16 C 0.9838(2) 0.66388(17) 0.26558(13) 0.0154(5) Uani 1 1 d . . . .
C17 C 0.9213(2) 0.55625(18) 0.35396(13) 0.0186(5) Uani 1 1 d . . . .
C18 C 0.8950(3) 0.61276(19) 0.40649(14) 0.0209(5) Uani 1 1 d . . . .
H18 H 0.907801 0.672483 0.400624 0.025 Uiso 1 1 calc R . . .
C19 C 0.8496(3) 0.5811(2) 0.46778(14) 0.0230(5) Uani 1 1 d . . . .
H19 H 0.831227 0.619433 0.503827 0.028 Uiso 1 1 calc R . . .
C20 C 0.8313(3) 0.4934(2) 0.47617(15) 0.0249(6) Uani 1 1 d . . . .
C21 C 0.8610(3) 0.4363(2) 0.42416(16) 0.0285(6) Uani 1 1 d . . . .
H21 H 0.850453 0.375931 0.430402 0.034 Uiso 1 1 calc R . . .
C22 C 0.9059(3) 0.46727(19) 0.36331(15) 0.0239(6) Uani 1 1 d . . . .
H22 H 0.926401 0.428087 0.327739 0.029 Uiso 1 1 calc R . . .
C23 C 0.7730(3) 0.4626(2) 0.54044(17) 0.0347(7) Uani 1 1 d . . . .
F1 F 0.6470(2) 0.4887(3) 0.54282(13) 0.0742(10) Uani 1 1 d . . . .
F2 F 0.8094(4) 0.37116(18) 0.55174(13) 0.0831(11) Uani 1 1 d . . . .
F3 F 0.8007(2) 0.49638(17) 0.59251(10) 0.0437(5) Uani 1 1 d . . . .
N1 N 1.0134(2) 0.92108(15) 0.31996(11) 0.0180(4) Uani 1 1 d . . . .
N2 N 1.2294(2) 0.77867(15) 0.25232(11) 0.0175(4) Uani 1 1 d . . . .
N3 N 1.0596(2) 0.74773(14) 0.16638(10) 0.0147(4) Uani 1 1 d . . . .
N4 N 1.0853(2) 0.93972(15) 0.18174(11) 0.0169(4) Uani 1 1 d . . . .
N5 N 0.9602(2) 0.58393(15) 0.28881(11) 0.0171(4) Uani 1 1 d . . . .
H5 H 0.970224 0.542977 0.259432 0.021 Uiso 1 1 calc R . . .
Ni1 Ni 1.03783(3) 0.83565(2) 0.24267(2) 0.01250(7) Uani 1 1 d . . . .
O1 O 0.84809(17) 0.89483(12) 0.23641(9) 0.0168(3) Uani 1 1 d . . . .
O2 O 0.67840(18) 0.96867(14) 0.29788(10) 0.0224(4) Uani 1 1 d . . . .
O3 O 0.99219(18) 0.72467(12) 0.30023(9) 0.0172(4) Uani 1 1 d . . . .
C24 C 0.5762(2) 0.65752(18) 0.68185(13) 0.0181(5) Uani 1 1 d . . . .
H24A H 0.603288 0.693963 0.643249 0.022 Uiso 1 1 calc R . . .
H24B H 0.559067 0.603309 0.665235 0.022 Uiso 1 1 calc R . . .
C25 C 0.6843(2) 0.62346(19) 0.72649(13) 0.0188(5) Uani 1 1 d . . . .
H25A H 0.701846 0.677895 0.742466 0.023 Uiso 1 1 calc R . . .
H25B H 0.760227 0.590827 0.699552 0.023 Uiso 1 1 calc R . . .
C26 C 0.6636(2) 0.55937(18) 0.78627(13) 0.0178(5) Uani 1 1 d . . . .
H26A H 0.644748 0.505322 0.770415 0.021 Uiso 1 1 calc R . . .
H26B H 0.743113 0.536513 0.808113 0.021 Uiso 1 1 calc R . . .
C27 C 0.5450(2) 0.52574(17) 0.88669(12) 0.0163(5) Uani 1 1 d . . . .
H27A H 0.613677 0.510925 0.916598 0.020 Uiso 1 1 calc R . . .
H27B H 0.550696 0.469599 0.863996 0.020 Uiso 1 1 calc R . . .
C28 C 0.4190(2) 0.55390(17) 0.92691(12) 0.0156(5) Uani 1 1 d . . . .
H28A H 0.406691 0.500704 0.956195 0.019 Uiso 1 1 calc R . . .
H28B H 0.417895 0.604077 0.954899 0.019 Uiso 1 1 calc R . . .
C29 C 0.1989(2) 0.64667(18) 0.91523(12) 0.0169(5) Uani 1 1 d . . . .
H29A H 0.170348 0.611025 0.953888 0.020 Uiso 1 1 calc R . . .
H29B H 0.131912 0.663003 0.884206 0.020 Uiso 1 1 calc R . . .
C30 C 0.2138(2) 0.73560(17) 0.93840(12) 0.0176(5) Uani 1 1 d . . . .
H30A H 0.281008 0.719003 0.969284 0.021 Uiso 1 1 calc R . . .
H30B H 0.134599 0.766868 0.963525 0.021 Uiso 1 1 calc R . . .
C31 C 0.2453(2) 0.80451(17) 0.88434(13) 0.0180(5) Uani 1 1 d . . . .
H31A H 0.177773 0.821621 0.853645 0.022 Uiso 1 1 calc R . . .
H31B H 0.244661 0.861125 0.905101 0.022 Uiso 1 1 calc R . . .
C32 C 0.3740(3) 0.84157(17) 0.78927(13) 0.0179(5) Uani 1 1 d . . . .
H32A H 0.392719 0.895201 0.805816 0.021 Uiso 1 1 calc R . . .
H32B H 0.290966 0.863454 0.770747 0.021 Uiso 1 1 calc R . . .
C33 C 0.4741(3) 0.80190(17) 0.73509(13) 0.0176(5) Uani 1 1 d . . . .
H33A H 0.469043 0.847681 0.696798 0.021 Uiso 1 1 calc R . . .
H33B H 0.558459 0.789004 0.751528 0.021 Uiso 1 1 calc R . . .
C34 C 0.4749(2) 0.75535(18) 0.88775(13) 0.0183(5) Uani 1 1 d . . . .
H34A H 0.444635 0.741026 0.933751 0.022 Uiso 1 1 calc R . . .
H34B H 0.500444 0.812964 0.886905 0.022 Uiso 1 1 calc R . . .
C35 C 0.5912(2) 0.67675(18) 0.86763(13) 0.0184(5) Uani 1 1 d . . . .
H35A H 0.648244 0.702702 0.836142 0.022 Uiso 1 1 calc R . . .
H35B H 0.636754 0.650426 0.907290 0.022 Uiso 1 1 calc R . . .
C36 C 0.3565(2) 0.73567(18) 0.66721(12) 0.0168(5) Uani 1 1 d . . . .
H36A H 0.377357 0.686518 0.635853 0.020 Uiso 1 1 calc R . . .
H36B H 0.355334 0.794590 0.641433 0.020 Uiso 1 1 calc R . . .
C37 C 0.2255(2) 0.74267(18) 0.70111(13) 0.0175(5) Uani 1 1 d . . . .
C38 C 0.2824(2) 0.50631(17) 0.85910(12) 0.0157(5) Uani 1 1 d . . . .
H38A H 0.190348 0.522394 0.856003 0.019 Uiso 1 1 calc R . . .
H38B H 0.305240 0.453232 0.892020 0.019 Uiso 1 1 calc R . . .
C39 C 0.3488(2) 0.47831(16) 0.79261(11) 0.0129(4) Uani 1 1 d . . . .
C40 C 0.3775(2) 0.35773(16) 0.71361(12) 0.0128(4) Uani 1 1 d . . . .
C41 C 0.3749(2) 0.26642(17) 0.71137(13) 0.0176(5) Uani 1 1 d . . . .
H41 H 0.352077 0.233512 0.750379 0.021 Uiso 1 1 calc R . . .
C42 C 0.4056(3) 0.22355(18) 0.65231(13) 0.0204(5) Uani 1 1 d . . . .
H42 H 0.403760 0.161474 0.650842 0.024 Uiso 1 1 calc R . . .
C43 C 0.4390(3) 0.27184(18) 0.59556(13) 0.0186(5) Uani 1 1 d . . . .
C44 C 0.4420(2) 0.36273(18) 0.59747(12) 0.0169(5) Uani 1 1 d . . . .
H44 H 0.465276 0.395250 0.558370 0.020 Uiso 1 1 calc R . . .
C45 C 0.4111(2) 0.40613(17) 0.65627(12) 0.0142(4) Uani 1 1 d . . . .
H45 H 0.412695 0.468304 0.657480 0.017 Uiso 1 1 calc R . . .
C46 C 0.4703(3) 0.2253(2) 0.53170(14) 0.0279(6) Uani 1 1 d . . . .
F4 F 0.3675(5) 0.1961(4) 0.5182(3) 0.0431(8) Uani 0.44 1 d . P A 3
F5 F 0.5629(7) 0.1483(5) 0.5354(3) 0.0431(8) Uani 0.44 1 d . P A 3
F6 F 0.4957(7) 0.2775(4) 0.4820(2) 0.0431(8) Uani 0.44 1 d . P A 3
F7 F 0.3800(6) 0.2350(5) 0.4970(3) 0.0332(8) Uani 0.36 1 d . P A 4
F8 F 0.5315(7) 0.1321(5) 0.5437(4) 0.0332(8) Uani 0.36 1 d . P A 4
F9 F 0.5634(7) 0.2566(5) 0.4933(3) 0.0332(8) Uani 0.36 1 d . P A 4
F10 F 0.4116(15) 0.2784(10) 0.4808(5) 0.0446(18) Uani 0.2 1 d . P A 5
F11 F 0.4745(13) 0.1374(9) 0.5348(5) 0.0446(18) Uani 0.2 1 d . P A 5
F12 F 0.5938(12) 0.2193(10) 0.5063(5) 0.0446(18) Uani 0.2 1 d . P A 5
N6 N 0.4566(2) 0.71524(14) 0.71389(10) 0.0138(4) Uani 1 1 d . . . .
N7 N 0.5607(2) 0.60103(14) 0.83672(10) 0.0145(4) Uani 1 1 d . . . .
N8 N 0.31503(19) 0.58596(14) 0.88208(10) 0.0129(4) Uani 1 1 d . . . .
N9 N 0.3686(2) 0.77182(14) 0.84501(10) 0.0142(4) Uani 1 1 d . . . .
N10 N 0.3411(2) 0.39665(14) 0.77550(10) 0.0140(4) Uani 1 1 d . . . .
H10 H 0.309520 0.363290 0.806528 0.017 Uiso 1 1 calc R . . .
Ni2 Ni 0.38597(3) 0.65267(2) 0.79881(2) 0.01048(7) Uani 1 1 d . . . .
O4 O 0.21700(17) 0.70808(13) 0.75976(9) 0.0165(3) Uani 1 1 d . . . .
O5 O 0.1331(2) 0.77968(16) 0.66807(10) 0.0277(4) Uani 1 1 d . . . .
O6 O 0.40110(17) 0.52967(12) 0.75663(8) 0.0154(3) Uani 1 1 d . . . .
Cl1 Cl 0.47379(6) 0.70071(4) 0.06414(3) 0.01984(13) Uani 1 1 d . . . .
Cl2 Cl 0.87844(10) 0.49583(7) -0.06709(5) 0.0174(3) Uani 0.560(2) 1 d . P B 1
Cl3 Cl 0.72833(11) 0.85167(8) -0.18343(6) 0.0114(3) Uani 0.440(2) 1 d . P B 2

loop_
_atom_site_aniso_label
_atom_site_aniso_U_11
_atom_site_aniso_U_22
_atom_site_aniso_U_33
_atom_site_aniso_U_23
_atom_site_aniso_U_13
_atom_site_aniso_U_12
C1 0.0274(15) 0.0293(14) 0.0196(13) -0.0037(11) -0.0107(11) -0.0016(12)
C2 0.0289(16) 0.0385(17) 0.0296(16) -0.0094(13) -0.0175(13) 0.0008(13)
C3 0.0235(14) 0.0275(14) 0.0278(15) -0.0036(12) -0.0133(11) 0.0030(11)
C4 0.0163(12) 0.0131(11) 0.0357(15) -0.0062(10) -0.0053(11) -0.0017(9)
C5 0.0172(12) 0.0212(13) 0.0299(14) -0.0105(11) -0.0005(10) -0.0056(10)
C6 0.0314(14) 0.0195(12) 0.0141(11) 0.0006(9) -0.0046(10) -0.0106(11)
C7 0.0467(18) 0.0234(14) 0.0192(13) 0.0013(11) -0.0003(12) -0.0181(13)
C8 0.0336(15) 0.0163(12) 0.0191(12) 0.0036(10) -0.0057(11) -0.0098(11)
C9 0.0323(15) 0.0112(11) 0.0269(14) -0.0013(10) -0.0050(11) -0.0075(10)
C10 0.0379(16) 0.0198(13) 0.0272(14) -0.0049(11) -0.0083(12) -0.0110(12)
C11 0.0171(12) 0.0206(13) 0.0397(16) -0.0030(11) -0.0051(11) -0.0083(10)
C12 0.0229(14) 0.0251(14) 0.0374(16) 0.0034(12) -0.0014(12) -0.0115(11)
C13 0.0210(13) 0.0342(15) 0.0211(13) -0.0096(11) -0.0046(10) -0.0014(11)
C14 0.0187(12) 0.0125(11) 0.0219(12) 0.0027(9) -0.0057(10) -0.0031(9)
C15 0.0201(12) 0.0149(11) 0.0195(12) 0.0004(9) -0.0045(9) -0.0084(9)
C16 0.0120(11) 0.0135(11) 0.0207(12) 0.0018(9) -0.0044(9) -0.0034(9)
C17 0.0143(11) 0.0176(12) 0.0232(13) 0.0055(10) -0.0039(9) -0.0045(9)
C18 0.0188(12) 0.0185(12) 0.0248(13) 0.0030(10) -0.0039(10) -0.0051(10)
C19 0.0226(13) 0.0241(13) 0.0214(13) 0.0036(10) -0.0045(10) -0.0056(11)
C20 0.0235(13) 0.0263(14) 0.0243(14) 0.0095(11) -0.0067(11) -0.0077(11)
C21 0.0337(16) 0.0218(14) 0.0308(15) 0.0085(11) -0.0053(12) -0.0114(12)
C22 0.0285(14) 0.0169(12) 0.0268(14) 0.0033(10) -0.0037(11) -0.0079(11)
C23 0.0381(18) 0.0380(18) 0.0285(16) 0.0122(13) -0.0064(13) -0.0147(14)
F1 0.0406(13) 0.143(3) 0.0456(14) 0.0407(16) -0.0096(11) -0.0493(17)
F2 0.170(3) 0.0365(13) 0.0372(13) 0.0124(11) 0.0205(17) -0.0340(17)
F3 0.0426(12) 0.0643(15) 0.0254(10) 0.0022(9) 0.0004(8) -0.0194(11)
N1 0.0191(11) 0.0172(10) 0.0183(10) -0.0016(8) -0.0081(8) -0.0034(8)
N2 0.0172(10) 0.0128(9) 0.0230(11) -0.0014(8) -0.0072(8) -0.0030(8)
N3 0.0160(10) 0.0128(9) 0.0165(10) -0.0004(8) -0.0025(8) -0.0057(8)
N4 0.0192(10) 0.0131(9) 0.0200(10) 0.0005(8) -0.0044(8) -0.0066(8)
N5 0.0182(10) 0.0133(10) 0.0204(10) 0.0000(8) -0.0019(8) -0.0054(8)
Ni1 0.01393(15) 0.00949(14) 0.01441(15) -0.00001(11) -0.00482(11) -0.00272(11)
O1 0.0170(8) 0.0162(8) 0.0176(8) -0.0009(7) -0.0050(7) -0.0039(7)
O2 0.0185(9) 0.0205(9) 0.0270(10) -0.0006(8) -0.0036(8) -0.0031(7)
O3 0.0213(9) 0.0137(8) 0.0174(8) 0.0003(7) -0.0038(7) -0.0059(7)
C24 0.0184(12) 0.0209(12) 0.0155(11) -0.0023(9) 0.0021(9) -0.0070(10)
C25 0.0141(11) 0.0217(12) 0.0202(12) -0.0031(10) 0.0028(9) -0.0053(10)
C26 0.0142(11) 0.0187(12) 0.0186(12) -0.0028(9) 0.0003(9) -0.0018(9)
C27 0.0160(11) 0.0151(11) 0.0156(11) 0.0004(9) -0.0037(9) -0.0005(9)
C28 0.0191(12) 0.0150(11) 0.0117(10) 0.0000(8) -0.0034(9) -0.0026(9)
C29 0.0159(11) 0.0179(11) 0.0154(11) -0.0033(9) 0.0016(9) -0.0028(9)
C30 0.0190(12) 0.0162(11) 0.0149(11) -0.0040(9) 0.0017(9) -0.0004(9)
C31 0.0179(12) 0.0145(11) 0.0191(12) -0.0040(9) -0.0010(9) 0.0005(9)
C32 0.0266(13) 0.0108(10) 0.0167(11) 0.0002(9) -0.0030(10) -0.0056(9)
C33 0.0227(12) 0.0143(11) 0.0179(12) 0.0003(9) -0.0024(9) -0.0086(10)
C34 0.0207(12) 0.0186(12) 0.0178(12) -0.0058(9) -0.0040(9) -0.0065(10)
C35 0.0177(12) 0.0191(12) 0.0194(12) -0.0031(9) -0.0065(9) -0.0045(10)
C36 0.0193(12) 0.0198(12) 0.0124(11) 0.0025(9) -0.0032(9) -0.0077(10)
C37 0.0192(12) 0.0166(11) 0.0177(12) 0.0002(9) -0.0041(9) -0.0060(9)
C38 0.0193(12) 0.0144(11) 0.0145(11) -0.0017(9) 0.0025(9) -0.0076(9)
C39 0.0141(11) 0.0133(10) 0.0115(10) -0.0007(8) -0.0030(8) -0.0034(8)
C40 0.0125(10) 0.0140(11) 0.0123(10) -0.0020(8) -0.0023(8) -0.0037(8)
C41 0.0222(12) 0.0156(11) 0.0162(11) 0.0010(9) -0.0018(9) -0.0077(10)
C42 0.0276(14) 0.0157(11) 0.0190(12) -0.0031(9) -0.0038(10) -0.0064(10)
C43 0.0209(12) 0.0201(12) 0.0153(11) -0.0045(9) -0.0043(9) -0.0046(10)
C44 0.0176(12) 0.0207(12) 0.0131(11) 0.0016(9) -0.0029(9) -0.0067(9)
C45 0.0162(11) 0.0137(10) 0.0139(11) -0.0001(8) -0.0035(9) -0.0054(9)
C46 0.0371(17) 0.0270(14) 0.0182(13) -0.0074(11) -0.0045(12) -0.0040(12)
F4 0.054(2) 0.054(2) 0.0265(15) -0.0180(14) -0.0031(14) -0.0168(16)
F5 0.054(2) 0.054(2) 0.0265(15) -0.0180(14) -0.0031(14) -0.0168(16)
F6 0.054(2) 0.054(2) 0.0265(15) -0.0180(14) -0.0031(14) -0.0168(16)
F7 0.034(2) 0.038(2) 0.0247(18) -0.0108(15) -0.0065(15) -0.0015(16)
F8 0.034(2) 0.038(2) 0.0247(18) -0.0108(15) -0.0065(15) -0.0015(16)
F9 0.034(2) 0.038(2) 0.0247(18) -0.0108(15) -0.0065(15) -0.0015(16)
F10 0.051(4) 0.056(4) 0.015(3) -0.012(3) -0.013(3) 0.011(4)
F11 0.051(4) 0.056(4) 0.015(3) -0.012(3) -0.013(3) 0.011(4)
F12 0.051(4) 0.056(4) 0.015(3) -0.012(3) -0.013(3) 0.011(4)
N6 0.0167(10) 0.0124(9) 0.0132(9) 0.0005(7) -0.0015(8) -0.0060(8)
N7 0.0144(10) 0.0138(9) 0.0150(9) -0.0021(8) -0.0015(8) -0.0026(8)
N8 0.0147(9) 0.0125(9) 0.0107(9) -0.0013(7) -0.0006(7) -0.0024(7)
N9 0.0177(10) 0.0115(9) 0.0132(9) -0.0007(7) -0.0029(8) -0.0032(8)
N10 0.0188(10) 0.0133(9) 0.0119(9) -0.0005(7) 0.0000(7) -0.0079(8)
Ni2 0.01258(14) 0.00952(14) 0.00937(14) -0.00042(10) -0.00151(10) -0.00298(11)
O4 0.0158(8) 0.0201(9) 0.0140(8) 0.0018(7) -0.0026(6) -0.0063(7)
O5 0.0223(10) 0.0362(12) 0.0233(10) 0.0088(9) -0.0086(8) -0.0072(9)
O6 0.0210(9) 0.0145(8) 0.0126(8) -0.0015(6) 0.0008(7) -0.0084(7)
Cl1 0.0204(3) 0.0212(3) 0.0202(3) 0.0052(2) -0.0060(2) -0.0101(2)
Cl2 0.0196(5) 0.0159(5) 0.0167(5) -0.0055(4) -0.0075(4) -0.0012(4)
Cl3 0.0081(6) 0.0093(6) 0.0196(6) 0.0006(4) -0.0027(4) -0.0069(4)

loop_
_atom_type_symbol
_atom_type_description
_atom_type_scat_dispersion_real
_atom_type_scat_dispersion_imag
_atom_type_scat_source
C C 0.0033 0.0016 'International Tables Vol C Tables 4.2.6.8 and 6.1.1.4'
H H 0.0000 0.0000 'International Tables Vol C Tables 4.2.6.8 and 6.1.1.4'
Cl Cl 0.1484 0.1585 'International Tables Vol C Tables 4.2.6.8 and 6.1.1.4'
F F 0.0171 0.0103 'International Tables Vol C Tables 4.2.6.8 and 6.1.1.4'
N N 0.0061 0.0033 'International Tables Vol C Tables 4.2.6.8 and 6.1.1.4'
Ni Ni 0.3393 1.1124 'International Tables Vol C Tables 4.2.6.8 and 6.1.1.4'
O O 0.0106 0.0060 'International Tables Vol C Tables 4.2.6.8 and 6.1.1.4'

loop_
_geom_angle_atom_site_label_1
_geom_angle_atom_site_label_2
_geom_angle_atom_site_label_3
_geom_angle
H1A C1 H1B 107.4
C2 C1 H1A 108.3
C2 C1 H1B 108.3
N1 C1 H1A 108.3
N1 C1 H1B 108.3
N1 C1 C2 115.8(3)
C1 C2 H2A 108.4
C1 C2 H2B 108.4
H2A C2 H2B 107.4
C3 C2 C1 115.7(3)
C3 C2 H2A 108.4
C3 C2 H2B 108.4
C2 C3 H3A 108.3
C2 C3 H3B 108.3
H3A C3 H3B 107.4
N2 C3 C2 116.1(2)
N2 C3 H3A 108.3
N2 C3 H3B 108.3
H4A C4 H4B 108.0
C5 C4 H4A 109.4
C5 C4 H4B 109.4
N2 C4 H4A 109.4
N2 C4 H4B 109.4
N2 C4 C5 111.1(2)
C4 C5 H5A 109.4
C4 C5 H5B 109.4
H5A C5 H5B 108.0
N3 C5 C4 111.0(2)
N3 C5 H5A 109.4
N3 C5 H5B 109.4
H6A C6 H6B 107.5
C7 C6 H6A 108.4
C7 C6 H6B 108.4
N3 C6 H6A 108.4
N3 C6 H6B 108.4
N3 C6 C7 115.4(2)
C6 C7 H7A 108.3
C6 C7 H7B 108.3
H7A C7 H7B 107.4
C8 C7 C6 115.8(2)
C8 C7 H7A 108.3
C8 C7 H7B 108.3
C7 C8 H8A 108.4
C7 C8 H8B 108.4
H8A C8 H8B 107.4
N4 C8 C7 115.6(2)
N4 C8 H8A 108.4
N4 C8 H8B 108.4
H9A C9 H9B 108.1
C10 C9 H9A 109.5
C10 C9 H9B 109.5
N4 C9 H9A 109.5
N4 C9 H9B 109.5
N4 C9 C10 110.7(2)
C9 C10 H10A 109.6
C9 C10 H10B 109.6
H10A C10 H10B 108.1
N1 C10 C9 110.3(2)
N1 C10 H10A 109.6
N1 C10 H10B 109.6
H11A C11 H11B 107.5
C12 C11 H11A 108.4
C12 C11 H11B 108.4
N2 C11 H11A 108.4
N2 C11 H11B 108.4
N2 C11 C12 115.5(2)
C11 C12 H12A 108.5
C11 C12 H12B 108.5
H12A C12 H12B 107.5
N4 C12 C11 115.2(2)
N4 C12 H12A 108.5
N4 C12 H12B 108.5
H13A C13 H13B 107.5
C14 C13 H13A 108.5
C14 C13 H13B 108.5
N1 C13 H13A 108.5
N1 C13 H13B 108.5
N1 C13 C14 115.0(2)
O1 C14 C13 117.8(2)
O2 C14 C13 117.4(2)
O2 C14 O1 124.8(2)
H15A C15 H15B 107.8
C16 C15 H15A 109.1
C16 C15 H15B 109.1
N3 C15 H15A 109.1
N3 C15 H15B 109.1
N3 C15 C16 112.5(2)
N5 C16 C15 114.3(2)
O3 C16 C15 120.6(2)
O3 C16 N5 125.1(2)
C18 C17 C22 120.0(3)
C18 C17 N5 123.9(2)
C22 C17 N5 116.0(2)
C17 C18 H18 120.2
C17 C18 C19 119.5(3)
C19 C18 H18 120.2
C18 C19 H19 120.0
C20 C19 C18 120.0(3)
C20 C19 H19 120.0
C19 C20 C23 119.9(3)
C21 C20 C19 120.3(3)
C21 C20 C23 119.8(3)
C20 C21 H21 120.0
C22 C21 C20 120.0(3)
C22 C21 H21 120.0
C17 C22 H22 119.9
C21 C22 C17 120.1(3)
C21 C22 H22 119.9
F1 C23 C20 112.1(3)
F2 C23 C20 111.9(3)
F2 C23 F1 107.5(3)
F3 C23 C20 114.1(3)
F3 C23 F1 104.9(3)
F3 C23 F2 105.7(3)
C1 N1 Ni1 114.69(17)
C10 N1 C1 110.4(2)
C10 N1 Ni1 105.46(17)
C13 N1 C1 108.7(2)
C13 N1 C10 111.7(2)
C13 N1 Ni1 105.85(16)
C3 N2 C11 111.2(2)
C3 N2 Ni1 113.46(18)
C4 N2 C3 107.1(2)
C4 N2 C11 112.1(2)
C4 N2 Ni1 104.26(15)
C11 N2 Ni1 108.61(16)
C5 N3 C6 110.3(2)
C5 N3 Ni1 106.01(15)
C6 N3 Ni1 114.74(16)
C15 N3 C5 110.8(2)
C15 N3 C6 108.53(19)
C15 N3 Ni1 106.36(15)
C8 N4 C12 109.7(2)
C8 N4 Ni1 113.88(16)
C9 N4 C8 107.8(2)
C9 N4 C12 113.2(2)
C9 N4 Ni1 103.57(16)
C12 N4 Ni1 108.75(16)
C16 N5 C17 129.2(2)
C16 N5 H5 115.4
C17 N5 H5 115.4
N1 Ni1 N3 178.52(9)
N1 Ni1 O3 96.05(8)
N2 Ni1 N1 93.99(9)
N2 Ni1 N3 86.56(8)
N2 Ni1 O3 92.20(8)
N3 Ni1 O3 82.55(8)
N4 Ni1 N1 87.21(9)
N4 Ni1 N2 87.22(9)
N4 Ni1 N3 94.19(8)
N4 Ni1 O3 176.73(8)
O1 Ni1 N1 83.73(8)
O1 Ni1 N2 177.71(8)
O1 Ni1 N3 95.72(8)
O1 Ni1 N4 92.84(8)
O1 Ni1 O3 87.87(7)
C14 O1 Ni1 113.39(16)
C16 O3 Ni1 111.89(16)
H24A C24 H24B 107.5
C25 C24 H24A 108.5
C25 C24 H24B 108.5
N6 C24 H24A 108.5
N6 C24 H24B 108.5
N6 C24 C25 115.0(2)
C24 C25 H25A 108.3
C24 C25 H25B 108.3
C24 C25 C26 116.1(2)
H25A C25 H25B 107.4
C26 C25 H25A 108.3
C26 C25 H25B 108.3
C25 C26 H26A 108.4
C25 C26 H26B 108.4
H26A C26 H26B 107.4
N7 C26 C25 115.7(2)
N7 C26 H26A 108.4
N7 C26 H26B 108.4
H27A C27 H27B 108.0
C28 C27 H27A 109.4
C28 C27 H27B 109.4
N7 C27 H27A 109.4
N7 C27 H27B 109.4
N7 C27 C28 111.2(2)
C27 C28 H28A 109.6
C27 C28 H28B 109.6
H28A C28 H28B 108.2
N8 C28 C27 110.06(19)
N8 C28 H28A 109.6
N8 C28 H28B 109.6
H29A C29 H29B 107.5
C30 C29 H29A 108.5
C30 C29 H29B 108.5
N8 C29 H29A 108.5
N8 C29 H29B 108.5
N8 C29 C30 115.2(2)
C29 C30 H30A 108.2
C29 C30 H30B 108.2
C29 C30 C31 116.2(2)
H30A C30 H30B 107.4
C31 C30 H30A 108.2
C31 C30 H30B 108.2
C30 C31 H31A 108.3
C30 C31 H31B 108.3
H31A C31 H31B 107.4
N9 C31 C30 115.8(2)
N9 C31 H31A 108.3
N9 C31 H31B 108.3
H32A C32 H32B 108.0
C33 C32 H32A 109.3
C33 C32 H32B 109.3
N9 C32 H32A 109.3
N9 C32 H32B 109.3
N9 C32 C33 111.5(2)
C32 C33 H33A 109.5
C32 C33 H33B 109.5
H33A C33 H33B 108.1
N6 C33 C32 110.8(2)
N6 C33 H33A 109.5
N6 C33 H33B 109.5
H34A C34 H34B 107.6
C35 C34 H34A 108.6
C35 C34 H34B 108.6
N9 C34 H34A 108.6
N9 C34 H34B 108.6
N9 C34 C35 114.6(2)
C34 C35 H35A 108.8
C34 C35 H35B 108.8
H35A C35 H35B 107.7
N7 C35 C34 113.8(2)
N7 C35 H35A 108.8
N7 C35 H35B 108.8
H36A C36 H36B 107.7
C37 C36 H36A 108.8
C37 C36 H36B 108.8
N6 C36 H36A 108.8
N6 C36 H36B 108.8
N6 C36 C37 113.6(2)
O4 C37 C36 118.2(2)
O5 C37 C36 117.6(2)
O5 C37 O4 124.2(2)
H38A C38 H38B 107.8
C39 C38 H38A 109.1
C39 C38 H38B 109.1
N8 C38 H38A 109.1
N8 C38 H38B 109.1
N8 C38 C39 112.52(19)
N10 C39 C38 114.5(2)
O6 C39 C38 121.5(2)
O6 C39 N10 123.9(2)
C41 C40 N10 116.3(2)
C45 C40 C41 119.9(2)
C45 C40 N10 123.8(2)
C40 C41 H41 119.9
C42 C41 C40 120.2(2)
C42 C41 H41 119.9
C41 C42 H42 120.2
C43 C42 C41 119.6(2)
C43 C42 H42 120.2
C42 C43 C44 120.4(2)
C42 C43 C46 119.2(2)
C44 C43 C46 120.3(2)
C43 C44 H44 119.9
C45 C44 C43 120.3(2)
C45 C44 H44 119.9
C40 C45 H45 120.2
C44 C45 C40 119.5(2)
C44 C45 H45 120.2
F4 C46 C43 108.8(3)
F5 C46 C43 112.6(3)
F5 C46 F4 103.9(4)
F6 C46 C43 113.9(3)
F6 C46 F4 107.8(4)
F6 C46 F5 109.2(5)
F7 C46 C43 115.9(4)
F7 C46 F8 110.5(5)
F7 C46 F9 108.0(5)
F8 C46 C43 110.0(4)
F8 C46 F9 101.6(5)
F9 C46 C43 110.0(3)
F10 C46 C43 112.8(5)
F10 C46 F12 97.4(9)
F11 C46 C43 116.7(5)
F11 C46 F10 116.1(9)
F11 C46 F12 99.3(9)
F12 C46 C43 111.7(5)
C24 N6 Ni2 114.79(15)
C33 N6 C24 111.0(2)
C33 N6 Ni2 105.21(15)
C36 N6 C24 109.22(19)
C36 N6 C33 111.01(19)
C36 N6 Ni2 105.47(14)
C26 N7 Ni2 113.36(15)
C27 N7 C26 107.74(19)
C27 N7 C35 111.7(2)
C27 N7 Ni2 104.61(15)
C35 N7 C26 110.6(2)
C35 N7 Ni2 108.72(15)
C28 N8 C29 111.96(19)
C28 N8 Ni2 106.27(15)
C29 N8 Ni2 112.66(15)
C38 N8 C28 110.67(19)
C38 N8 C29 108.18(19)
C38 N8 Ni2 107.00(14)
C31 N9 Ni2 113.28(15)
C32 N9 C31 107.89(19)
C32 N9 C34 112.7(2)
C32 N9 Ni2 103.62(15)
C34 N9 C31 110.60(19)
C34 N9 Ni2 108.65(15)
C39 N10 C40 128.0(2)
C39 N10 H10 116.0
C40 N10 H10 116.0
N6 Ni2 N8 177.95(8)
N7 Ni2 N6 93.92(8)
N7 Ni2 N8 86.46(8)
N7 Ni2 O6 92.33(8)
N9 Ni2 N6 87.70(8)
N9 Ni2 N7 87.15(8)
N9 Ni2 N8 94.33(8)
N9 Ni2 O6 177.24(8)
O4 Ni2 N6 83.97(8)
O4 Ni2 N7 177.52(8)
O4 Ni2 N8 95.70(8)
O4 Ni2 N9 91.46(8)
O4 Ni2 O6 89.16(7)
O6 Ni2 N6 95.04(7)
O6 Ni2 N8 82.93(7)
C37 O4 Ni2 114.01(16)
C39 O6 Ni2 112.43(15)

loop_
_geom_bond_atom_site_label_1
_geom_bond_atom_site_label_2
_geom_bond_distance
C1 H1A 0.9900
C1 H1B 0.9900
C1 C2 1.519(4)
C1 N1 1.494(3)
C2 H2A 0.9900
C2 H2B 0.9900
C2 C3 1.517(4)
C3 H3A 0.9900
C3 H3B 0.9900
C3 N2 1.489(4)
C4 H4A 0.9900
C4 H4B 0.9900
C4 C5 1.517(4)
C4 N2 1.486(3)
C5 H5A 0.9900
C5 H5B 0.9900
C5 N3 1.494(3)
C6 H6A 0.9900
C6 H6B 0.9900
C6 C7 1.526(4)
C6 N3 1.498(3)
C7 H7A 0.9900
C7 H7B 0.9900
C7 C8 1.526(4)
C8 H8A 0.9900
C8 H8B 0.9900
C8 N4 1.487(3)
C9 H9A 0.9900
C9 H9B 0.9900
C9 C10 1.519(4)
C9 N4 1.486(3)
C10 H10A 0.9900
C10 H10B 0.9900
C10 N1 1.494(4)
C11 H11A 0.9900
C11 H11B 0.9900
C11 C12 1.518(4)
C11 N2 1.490(4)
C12 H12A 0.9900
C12 H12B 0.9900
C12 N4 1.501(4)
C13 H13A 0.9900
C13 H13B 0.9900
C13 C14 1.529(4)
C13 N1 1.478(4)
C14 O1 1.274(3)
C14 O2 1.242(3)
C15 H15A 0.9900
C15 H15B 0.9900
C15 C16 1.520(4)
C15 N3 1.474(3)
C16 N5 1.345(3)
C16 O3 1.242(3)
C17 C18 1.391(4)
C17 C22 1.399(4)
C17 N5 1.418(3)
C18 H18 0.9500
C18 C19 1.394(4)
C19 H19 0.9500
C19 C20 1.393(4)
C20 C21 1.388(5)
C20 C23 1.497(4)
C21 H21 0.9500
C21 C22 1.381(4)
C22 H22 0.9500
C23 F1 1.341(4)
C23 F2 1.333(4)
C23 F3 1.322(4)
N1 Ni1 2.083(2)
N2 Ni1 2.082(2)
N3 Ni1 2.096(2)
N4 Ni1 2.068(2)
N5 H5 0.8800
Ni1 O1 2.0579(18)
Ni1 O3 2.1103(18)
C24 H24A 0.9900
C24 H24B 0.9900
C24 C25 1.526(4)
C24 N6 1.494(3)
C25 H25A 0.9900
C25 H25B 0.9900
C25 C26 1.527(4)
C26 H26A 0.9900
C26 H26B 0.9900
C26 N7 1.496(3)
C27 H27A 0.9900
C27 H27B 0.9900
C27 C28 1.520(3)
C27 N7 1.493(3)
C28 H28A 0.9900
C28 H28B 0.9900
C28 N8 1.492(3)
C29 H29A 0.9900
C29 H29B 0.9900
C29 C30 1.526(4)
C29 N8 1.496(3)
C30 H30A 0.9900
C30 H30B 0.9900
C30 C31 1.530(4)
C31 H31A 0.9900
C31 H31B 0.9900
C31 N9 1.494(3)
C32 H32A 0.9900
C32 H32B 0.9900
C32 C33 1.522(4)
C32 N9 1.487(3)
C33 H33A 0.9900
C33 H33B 0.9900
C33 N6 1.490(3)
C34 H34A 0.9900
C34 H34B 0.9900
C34 C35 1.540(4)
C34 N9 1.492(3)
C35 H35A 0.9900
C35 H35B 0.9900
C35 N7 1.493(3)
C36 H36A 0.9900
C36 H36B 0.9900
C36 C37 1.527(4)
C36 N6 1.487(3)
C37 O4 1.266(3)
C37 O5 1.253(3)
C38 H38A 0.9900
C38 H38B 0.9900
C38 C39 1.515(3)
C38 N8 1.483(3)
C39 N10 1.345(3)
C39 O6 1.242(3)
C40 C41 1.397(3)
C40 C45 1.397(3)
C40 N10 1.417(3)
C41 H41 0.9500
C41 C42 1.389(4)
C42 H42 0.9500
C42 C43 1.386(4)
C43 C44 1.391(4)
C43 C46 1.503(4)
C44 H44 0.9500
C44 C45 1.389(3)
C45 H45 0.9500
C46 F4 1.397(6)
C46 F5 1.321(8)
C46 F6 1.286(6)
C46 F7 1.255(7)
C46 F8 1.393(9)
C46 F9 1.397(8)
C46 F10 1.355(11)
C46 F11 1.315(14)
C46 F12 1.399(14)
N6 Ni2 2.086(2)
N7 Ni2 2.079(2)
N8 Ni2 2.094(2)
N9 Ni2 2.067(2)
N10 H10 0.8800
Ni2 O4 2.0396(18)
Ni2 O6 2.0829(17)

loop_
_platon_squeeze_void_nr
_platon_squeeze_void_average_x
_platon_squeeze_void_average_y
_platon_squeeze_void_average_z
_platon_squeeze_void_volume
_platon_squeeze_void_count_electrons
_platon_squeeze_void_content
1 -0.015 0.000 0.511 1009 246 ' '
2 0.400 0.579 0.573 10 0 ' '
3 0.600 0.421 0.427 10 0 ' '
